data_7034986
loop_
_publ_author_name
'de Krom, Iris'
'Lutz, Martin'
'M\"uller, Christian'

_publ_section_title
;
 2-(2'-Pyridyl)-4,6-diphenylphosphinine versus
 2-(2'-pyridyl)-4,6-diphenylpyridine: synthesis and characterization of
 novel Cr(0), Mo(0) and W(0) carbonyl complexes containing chelating P,N
 and N,N ligands.
;
_journal_issue 22
_journal_name_full 'Dalton transactions (Cambridge, England : 2003)'
_journal_page_first 10304
_journal_page_last 10314
_journal_paper_doi 10.1039/c5dt01261a
_journal_volume 44
_journal_year 2015
_chemical_formula_moiety 'C26 H16 N2 O4 W'
_chemical_formula_sum 'C26 H16 N2 O4 W'
_chemical_formula_weight 604.26
_space_group_crystal_system monoclinic
_space_group_IT_number 14
_space_group_name_Hall '-P 2ybc'
_space_group_name_H-M_alt 'P 1 21/c 1'
_symmetry_space_group_name_Hall '-P 2ybc'
_symmetry_space_group_name_H-M 'P 1 21/c 1'
_atom_sites_solution_hydrogens difmap
_atom_sites_solution_primary direct
_atom_sites_solution_secondary difmap
_audit_creation_method SHELXL-2014/7
_audit_update_record
;
2015-03-25 deposited with the CCDC.
2015-05-07 downloaded from the CCDC.
;
_cell_angle_alpha 90
_cell_angle_beta 110.058(1)
_cell_angle_gamma 90
_cell_formula_units_Z 4
_cell_length_a 8.0777(2)
_cell_length_b 15.6562(4)
_cell_length_c 18.1170(4)
_cell_measurement_reflns_used 53057
_cell_measurement_temperature 150(2)
_cell_measurement_theta_max 27.50
_cell_measurement_theta_min 1.77
_cell_volume 2152.22(9)
_computing_cell_refinement Peakref
_computing_data_collection Apex2
_computing_data_reduction 'Eval15, Sadabs'
_computing_structure_refinement 'SHELXL-2014/7 (Sheldrick, 2014)'
_computing_structure_solution 'SHELXS-97 (Sheldrick, 2008)'
_diffrn_ambient_temperature 150(2)
_diffrn_measured_fraction_theta_full 1.000
_diffrn_measured_fraction_theta_max 1.000
_diffrn_measurement_device_type 'Bruker Kappa Apex2'
_diffrn_measurement_method '\f and \w scans'
_diffrn_radiation_type MoK\a
_diffrn_radiation_wavelength 0.71073
_diffrn_reflns_av_R_equivalents 0.0190
_diffrn_reflns_av_unetI/netI 0.0082
_diffrn_reflns_laue_measured_fraction_full 1.000
_diffrn_reflns_laue_measured_fraction_max 1.000
_diffrn_reflns_limit_h_max 10
_diffrn_reflns_limit_h_min -10
_diffrn_reflns_limit_k_max 20
_diffrn_reflns_limit_k_min -20
_diffrn_reflns_limit_l_max 23
_diffrn_reflns_limit_l_min -23
_diffrn_reflns_number 60945
_diffrn_reflns_point_group_measured_fraction_full 1.000
_diffrn_reflns_point_group_measured_fraction_max 1.000
_diffrn_reflns_theta_full 25.242
_diffrn_reflns_theta_max 27.500
_diffrn_reflns_theta_min 1.767
_diffrn_source 'sealed tube'
_exptl_absorpt_coefficient_mu 5.404
_exptl_absorpt_correction_T_max 0.4305
_exptl_absorpt_correction_T_min 0.3575
_exptl_absorpt_correction_type multi-scan
_exptl_absorpt_process_details SADABS-2008/1
_exptl_crystal_colour 'dark red'
_exptl_crystal_density_diffrn 1.865
_exptl_crystal_description block
_exptl_crystal_F_000 1168
_exptl_crystal_size_max 0.12
_exptl_crystal_size_mid 0.12
_exptl_crystal_size_min 0.08
_refine_diff_density_max 0.318
_refine_diff_density_min -0.316
_refine_diff_density_rms 0.051
_refine_ls_extinction_method none
_refine_ls_goodness_of_fit_ref 1.041
_refine_ls_hydrogen_treatment constr
_refine_ls_matrix_type full
_refine_ls_number_parameters 298
_refine_ls_number_reflns 4947
_refine_ls_number_restraints 0
_refine_ls_restrained_S_all 1.041
_refine_ls_R_factor_all 0.0129
_refine_ls_R_factor_gt 0.0114
_refine_ls_shift/su_max 0.003
_refine_ls_shift/su_mean 0.000
_refine_ls_structure_factor_coef Fsqd
_refine_ls_weighting_details 'w=1/[\s^2^(Fo^2^)+(0.0111P)^2^+1.4021P] where P=(Fo^2^+2Fc^2^)/3'
_refine_ls_weighting_scheme calc
_refine_ls_wR_factor_gt 0.0265
_refine_ls_wR_factor_ref 0.0268
_reflns_Friedel_coverage 0.000
_reflns_number_gt 4638
_reflns_number_total 4947
_reflns_threshold_expression 'I > 2\s(I)'
_cod_data_source_file c5dt01261a2.cif
_cod_data_source_block l0158a
_cod_depositor_comments 'Adding full bibliography for 7034982--7034986.cif.'
_cod_database_code 7034986
_shelx_shelxl_version_number 2014/7
_shelx_space_group_comment
;
The symmetry employed for this shelxl refinement is uniquely defined
by the following loop, which should always be used as a source of
symmetry information in preference to the above space-group names.
They are only intended as comments.
;

loop_
_space_group_symop_operation_xyz
'x, y, z'
'-x, y+1/2, -z+1/2'
'-x, -y, -z'
'x, -y-1/2, z-1/2'

loop_
_atom_site_label
_atom_site_type_symbol
_atom_site_fract_x
_atom_site_fract_y
_atom_site_fract_z
_atom_site_U_iso_or_equiv
_atom_site_adp_type
_atom_site_occupancy
_atom_site_site_symmetry_order
_atom_site_calc_flag
_atom_site_refinement_flags_posn
_atom_site_refinement_flags_adp
W1 W 0.61122(2) 0.39280(2) 0.71555(2) 0.02000(2) Uani 1 1 d . .
O1 O 0.85727(19) 0.55363(9) 0.72326(9) 0.0442(3) Uani 1 1 d . .
O2 O 0.94964(16) 0.27997(8) 0.76204(7) 0.0297(3) Uani 1 1 d . .
O3 O 0.46064(18) 0.22837(9) 0.77187(8) 0.0383(3) Uani 1 1 d . .
O4 O 0.6942(2) 0.44927(10) 0.89034(7) 0.0463(4) Uani 1 1 d . .
N1 N 0.36395(17) 0.47184(8) 0.65262(7) 0.0198(3) Uani 1 1 d . .
N2 N 0.52398(17) 0.35874(8) 0.58834(7) 0.0204(3) Uani 1 1 d . .
C1 C 0.2834(2) 0.52965(10) 0.68498(9) 0.0203(3) Uani 1 1 d . .
C2 C 0.1843(2) 0.59714(10) 0.64187(9) 0.0217(3) Uani 1 1 d . .
H2 H 0.1323 0.6370 0.6669 0.026 Uiso 1 1 calc R U
C3 C 0.1602(2) 0.60706(10) 0.56203(9) 0.0207(3) Uani 1 1 d . .
C4 C 0.2285(2) 0.54235(10) 0.52801(9) 0.0215(3) Uani 1 1 d . .
H4 H 0.2083 0.5436 0.4732 0.026 Uiso 1 1 calc R U
C5 C 0.3253(2) 0.47626(10) 0.57325(9) 0.0197(3) Uani 1 1 d . .
C6 C 0.3925(2) 0.40565(10) 0.53815(9) 0.0205(3) Uani 1 1 d . .
C7 C 0.3180(2) 0.38483(11) 0.45884(9) 0.0248(3) Uani 1 1 d . .
H7 H 0.2250 0.4185 0.4250 0.030 Uiso 1 1 calc R U
C8 C 0.3802(2) 0.31489(11) 0.42970(10) 0.0275(3) Uani 1 1 d . .
H8 H 0.3301 0.2994 0.3759 0.033 Uiso 1 1 calc R U
C9 C 0.5168(2) 0.26794(11) 0.48055(10) 0.0267(3) Uani 1 1 d . .
H9 H 0.5633 0.2201 0.4620 0.032 Uiso 1 1 calc R U
C10 C 0.5850(2) 0.29152(10) 0.55882(9) 0.0239(3) Uani 1 1 d . .
H10 H 0.6790 0.2589 0.5933 0.029 Uiso 1 1 calc R U
C11 C 0.2925(2) 0.51550(10) 0.76752(9) 0.0215(3) Uani 1 1 d . .
C12 C 0.3353(3) 0.58071(11) 0.82277(10) 0.0330(4) Uani 1 1 d . .
H12 H 0.3657 0.6357 0.8092 0.040 Uiso 1 1 calc R U
C13 C 0.3335(3) 0.56536(12) 0.89796(11) 0.0409(5) Uani 1 1 d . .
H13 H 0.3651 0.6098 0.9359 0.049 Uiso 1 1 calc R U
C14 C 0.2866(3) 0.48646(12) 0.91833(10) 0.0331(4) Uani 1 1 d . .
H14 H 0.2861 0.4767 0.9700 0.040 Uiso 1 1 calc R U
C15 C 0.2402(2) 0.42167(11) 0.86314(10) 0.0260(3) Uani 1 1 d . .
H15 H 0.2059 0.3675 0.8765 0.031 Uiso 1 1 calc R U
C16 C 0.2440(2) 0.43602(10) 0.78809(9) 0.0219(3) Uani 1 1 d . .
H16 H 0.2133 0.3912 0.7504 0.026 Uiso 1 1 calc R U
C17 C 0.0671(2) 0.68116(10) 0.51501(9) 0.0209(3) Uani 1 1 d . .
C18 C -0.0125(2) 0.67559(11) 0.43329(9) 0.0254(3) Uani 1 1 d . .
H18 H -0.0124 0.6226 0.4077 0.030 Uiso 1 1 calc R U
C19 C -0.0912(2) 0.74610(12) 0.38939(10) 0.0302(4) Uani 1 1 d . .
H19 H -0.1434 0.7415 0.3339 0.036 Uiso 1 1 calc R U
C20 C -0.0942(2) 0.82359(12) 0.42592(10) 0.0324(4) Uani 1 1 d . .
H20 H -0.1499 0.8718 0.3957 0.039 Uiso 1 1 calc R U
C21 C -0.0155(2) 0.83028(11) 0.50671(10) 0.0303(4) Uani 1 1 d . .
H21 H -0.0163 0.8834 0.5319 0.036 Uiso 1 1 calc R U
C22 C 0.0646(2) 0.75967(11) 0.55097(10) 0.0259(3) Uani 1 1 d . .
H22 H 0.1183 0.7649 0.6063 0.031 Uiso 1 1 calc R U
C23 C 0.7626(2) 0.49674(12) 0.71389(10) 0.0282(4) Uani 1 1 d . .
C24 C 0.8257(2) 0.32409(11) 0.74594(9) 0.0232(3) Uani 1 1 d . .
C25 C 0.5024(2) 0.28836(11) 0.74568(10) 0.0255(3) Uani 1 1 d . .
C26 C 0.6622(2) 0.42840(12) 0.82570(10) 0.0296(4) Uani 1 1 d . .

loop_
_atom_site_aniso_label
_atom_site_aniso_U_11
_atom_site_aniso_U_22
_atom_site_aniso_U_33
_atom_site_aniso_U_23
_atom_site_aniso_U_13
_atom_site_aniso_U_12
W1 0.02303(4) 0.02256(4) 0.01407(3) 0.00096(2) 0.00592(2) -0.00016(3)
O1 0.0401(8) 0.0398(8) 0.0432(8) 0.0115(6) 0.0021(6) -0.0125(6)
O2 0.0295(6) 0.0330(7) 0.0270(6) 0.0018(5) 0.0100(5) 0.0045(5)
O3 0.0411(7) 0.0383(8) 0.0407(8) 0.0177(6) 0.0206(6) 0.0035(6)
O4 0.0490(8) 0.0636(10) 0.0193(6) -0.0091(6) 0.0027(6) 0.0154(7)
N1 0.0226(6) 0.0221(6) 0.0146(6) -0.0006(5) 0.0063(5) -0.0028(5)
N2 0.0239(6) 0.0215(6) 0.0177(6) 0.0005(5) 0.0095(5) -0.0029(5)
C1 0.0233(7) 0.0225(8) 0.0152(7) -0.0022(6) 0.0068(6) -0.0048(6)
C2 0.0250(8) 0.0230(8) 0.0184(7) -0.0013(6) 0.0091(6) -0.0017(6)
C3 0.0210(7) 0.0239(8) 0.0163(7) -0.0001(6) 0.0050(6) -0.0034(6)
C4 0.0242(8) 0.0262(8) 0.0146(7) -0.0002(6) 0.0071(6) -0.0030(6)
C5 0.0223(7) 0.0230(8) 0.0150(7) -0.0012(6) 0.0076(6) -0.0033(6)
C6 0.0230(7) 0.0226(8) 0.0178(7) 0.0004(6) 0.0095(6) -0.0030(6)
C7 0.0281(8) 0.0302(9) 0.0171(7) -0.0005(6) 0.0089(6) -0.0003(7)
C8 0.0346(9) 0.0315(9) 0.0188(7) -0.0046(7) 0.0122(7) -0.0036(7)
C9 0.0359(9) 0.0244(8) 0.0251(8) -0.0028(7) 0.0171(7) -0.0015(7)
C10 0.0275(8) 0.0233(8) 0.0235(8) 0.0014(6) 0.0119(7) -0.0008(6)
C11 0.0258(8) 0.0236(8) 0.0153(7) 0.0003(6) 0.0075(6) 0.0014(6)
C12 0.0578(12) 0.0211(8) 0.0209(8) -0.0011(7) 0.0146(8) -0.0058(8)
C13 0.0782(15) 0.0270(9) 0.0195(8) -0.0069(7) 0.0192(9) -0.0081(9)
C14 0.0524(11) 0.0333(10) 0.0160(8) 0.0002(7) 0.0148(8) -0.0020(8)
C15 0.0328(9) 0.0250(8) 0.0219(8) 0.0029(6) 0.0117(7) -0.0018(7)
C16 0.0259(8) 0.0225(8) 0.0181(7) -0.0021(6) 0.0083(6) -0.0006(6)
C17 0.0201(7) 0.0261(8) 0.0171(7) 0.0015(6) 0.0072(6) -0.0012(6)
C18 0.0272(8) 0.0273(8) 0.0197(8) -0.0012(6) 0.0056(6) -0.0009(7)
C19 0.0300(9) 0.0384(10) 0.0186(8) 0.0033(7) 0.0037(7) 0.0023(8)
C20 0.0329(9) 0.0332(9) 0.0289(9) 0.0084(8) 0.0077(7) 0.0081(8)
C21 0.0355(9) 0.0274(9) 0.0279(9) 0.0000(7) 0.0108(7) 0.0068(7)
C22 0.0295(8) 0.0297(9) 0.0186(7) -0.0006(6) 0.0083(6) 0.0026(7)
C23 0.0281(8) 0.0316(9) 0.0212(8) 0.0062(7) 0.0037(7) 0.0008(7)
C24 0.0281(8) 0.0264(8) 0.0158(7) 0.0000(6) 0.0086(6) -0.0041(7)
C25 0.0256(8) 0.0323(9) 0.0197(7) 0.0036(6) 0.0091(6) 0.0051(7)
C26 0.0295(9) 0.0341(9) 0.0221(8) 0.0007(7) 0.0048(7) 0.0062(7)

loop_
_atom_type_symbol
_atom_type_description
_atom_type_scat_dispersion_real
_atom_type_scat_dispersion_imag
_atom_type_scat_source
C C 0.0033 0.0016 'International Tables Vol C Tables 4.2.6.8 and 6.1.1.4'
H H 0.0000 0.0000 'International Tables Vol C Tables 4.2.6.8 and 6.1.1.4'
N N 0.0061 0.0033 'International Tables Vol C Tables 4.2.6.8 and 6.1.1.4'
O O 0.0106 0.0060 'International Tables Vol C Tables 4.2.6.8 and 6.1.1.4'
W W -0.8490 6.8722 'International Tables Vol C Tables 4.2.6.8 and 6.1.1.4'

loop_
_geom_angle_atom_site_label_1
_geom_angle_atom_site_label_2
_geom_angle_atom_site_label_3
_geom_angle
C24 W1 C26 90.76(7)
C24 W1 C25 84.49(7)
C26 W1 C25 85.09(7)
C24 W1 C23 88.01(7)
C26 W1 C23 82.63(7)
C25 W1 C23 165.51(7)
C24 W1 N2 95.46(6)
C26 W1 N2 173.65(6)
C25 W1 N2 94.20(6)
C23 W1 N2 98.85(6)
C24 W1 N1 167.28(5)
C26 W1 N1 101.20(6)
C25 W1 N1 100.70(6)
C23 W1 N1 89.23(6)
N2 W1 N1 72.71(5)
C1 N1 C5 116.77(13)
C1 N1 W1 127.51(10)
C5 N1 W1 113.38(10)
C10 N2 C6 117.81(13)
C10 N2 W1 124.57(11)
C6 N2 W1 117.47(10)
N1 C1 C2 122.10(14)
N1 C1 C11 117.93(14)
C2 C1 C11 119.82(14)
C1 C2 C3 120.86(14)
C1 C2 H2 119.6
C3 C2 H2 119.6
C4 C3 C2 116.12(14)
C4 C3 C17 120.95(14)
C2 C3 C17 122.93(14)
C5 C4 C3 120.69(14)
C5 C4 H4 119.7
C3 C4 H4 119.7
N1 C5 C4 122.74(14)
N1 C5 C6 115.65(13)
C4 C5 C6 121.61(13)
N2 C6 C7 121.85(14)
N2 C6 C5 116.04(13)
C7 C6 C5 122.00(14)
C8 C7 C6 119.62(16)
C8 C7 H7 120.2
C6 C7 H7 120.2
C9 C8 C7 118.58(15)
C9 C8 H8 120.7
C7 C8 H8 120.7
C8 C9 C10 119.17(15)
C8 C9 H9 120.4
C10 C9 H9 120.4
N2 C10 C9 122.94(15)
N2 C10 H10 118.5
C9 C10 H10 118.5
C12 C11 C16 119.18(14)
C12 C11 C1 121.96(15)
C16 C11 C1 118.70(14)
C13 C12 C11 119.78(16)
C13 C12 H12 120.1
C11 C12 H12 120.1
C14 C13 C12 120.93(17)
C14 C13 H13 119.5
C12 C13 H13 119.5
C13 C14 C15 119.64(16)
C13 C14 H14 120.2
C15 C14 H14 120.2
C14 C15 C16 119.86(16)
C14 C15 H15 120.1
C16 C15 H15 120.1
C15 C16 C11 120.59(15)
C15 C16 H16 119.7
C11 C16 H16 119.7
C22 C17 C18 118.29(15)
C22 C17 C3 120.48(14)
C18 C17 C3 121.16(15)
C19 C18 C17 120.85(16)
C19 C18 H18 119.6
C17 C18 H18 119.6
C18 C19 C20 120.29(16)
C18 C19 H19 119.9
C20 C19 H19 119.9
C21 C20 C19 119.59(16)
C21 C20 H20 120.2
C19 C20 H20 120.2
C20 C21 C22 120.27(17)
C20 C21 H21 119.9
C22 C21 H21 119.9
C21 C22 C17 120.71(15)
C21 C22 H22 119.6
C17 C22 H22 119.6
O1 C23 W1 171.13(15)
O2 C24 W1 176.91(14)
O3 C25 W1 170.65(15)
O4 C26 W1 179.14(16)

loop_
_geom_bond_atom_site_label_1
_geom_bond_atom_site_label_2
_geom_bond_distance
W1 C24 1.9511(17)
W1 C26 1.9747(17)
W1 C25 2.0185(18)
W1 C23 2.0421(18)
W1 N2 2.2312(13)
W1 N1 2.2932(13)
O1 C23 1.148(2)
O2 C24 1.168(2)
O3 C25 1.154(2)
O4 C26 1.156(2)
N1 C1 1.360(2)
N1 C5 1.3645(19)
N2 C10 1.348(2)
N2 C6 1.354(2)
C1 C2 1.392(2)
C1 C11 1.488(2)
C2 C3 1.400(2)
C2 H2 0.9500
C3 C4 1.394(2)
C3 C17 1.483(2)
C4 C5 1.383(2)
C4 H4 0.9500
C5 C6 1.469(2)
C6 C7 1.393(2)
C7 C8 1.383(2)
C7 H7 0.9500
C8 C9 1.382(2)
C8 H8 0.9500
C9 C10 1.384(2)
C9 H9 0.9500
C10 H10 0.9500
C11 C12 1.388(2)
C11 C16 1.393(2)
C12 C13 1.388(2)
C12 H12 0.9500
C13 C14 1.379(3)
C13 H13 0.9500
C14 C15 1.383(2)
C14 H14 0.9500
C15 C16 1.389(2)
C15 H15 0.9500
C16 H16 0.9500
C17 C22 1.394(2)
C17 C18 1.400(2)
C18 C19 1.381(2)
C18 H18 0.9500
C19 C20 1.386(3)
C19 H19 0.9500
C20 C21 1.385(2)
C20 H20 0.9500
C21 C22 1.388(2)
C21 H21 0.9500
C22 H22 0.9500

loop_
_geom_torsion_atom_site_label_1
_geom_torsion_atom_site_label_2
_geom_torsion_atom_site_label_3
_geom_torsion_atom_site_label_4
_geom_torsion
C5 N1 C1 C2 -8.1(2)
W1 N1 C1 C2 153.25(12)
C5 N1 C1 C11 167.42(14)
W1 N1 C1 C11 -31.22(19)
N1 C1 C2 C3 1.5(2)
C11 C1 C2 C3 -173.99(14)
C1 C2 C3 C4 5.0(2)
C1 C2 C3 C17 -175.39(14)
C2 C3 C4 C5 -4.7(2)
C17 C3 C4 C5 175.70(14)
C1 N1 C5 C4 8.5(2)
W1 N1 C5 C4 -155.48(12)
C1 N1 C5 C6 -171.19(13)
W1 N1 C5 C6 24.85(16)
C3 C4 C5 N1 -2.1(2)
C3 C4 C5 C6 177.53(14)
C10 N2 C6 C7 1.6(2)
W1 N2 C6 C7 -174.20(12)
C10 N2 C6 C5 177.74(13)
W1 N2 C6 C5 1.95(17)
N1 C5 C6 N2 -18.4(2)
C4 C5 C6 N2 161.95(14)
N1 C5 C6 C7 157.77(14)
C4 C5 C6 C7 -21.9(2)
N2 C6 C7 C8 -0.6(2)
C5 C6 C7 C8 -176.55(15)
C6 C7 C8 C9 -0.6(2)
C7 C8 C9 C10 0.9(2)
C6 N2 C10 C9 -1.3(2)
W1 N2 C10 C9 174.14(12)
C8 C9 C10 N2 0.1(2)
N1 C1 C11 C12 133.41(17)
C2 C1 C11 C12 -51.0(2)
N1 C1 C11 C16 -51.3(2)
C2 C1 C11 C16 124.32(17)
C16 C11 C12 C13 1.6(3)
C1 C11 C12 C13 176.84(18)
C11 C12 C13 C14 -1.2(3)
C12 C13 C14 C15 -0.1(3)
C13 C14 C15 C16 1.0(3)
C14 C15 C16 C11 -0.7(3)
C12 C11 C16 C15 -0.7(3)
C1 C11 C16 C15 -176.07(15)
C4 C3 C17 C22 -152.83(15)
C2 C3 C17 C22 27.6(2)
C4 C3 C17 C18 23.9(2)
C2 C3 C17 C18 -155.73(15)
C22 C17 C18 C19 0.1(2)
C3 C17 C18 C19 -176.65(15)
C17 C18 C19 C20 -0.7(3)
C18 C19 C20 C21 1.0(3)
C19 C20 C21 C22 -0.6(3)
C20 C21 C22 C17 0.0(3)
C18 C17 C22 C21 0.2(2)
C3 C17 C22 C21 177.04(15)
